data_1542058
loop_
_publ_author_name
'Matkovic, B.'
'Prodic, B.'
'Sljukic, M.'

_publ_section_title
;
 The crystal structure of potassium dithorium trisphosphate, K Th2 (P O4)3
;
_journal_name_full 'Documenta Chemica Yugoslavica. Croatica Chemica Acta'
_journal_page_first 147
_journal_page_last 161
_journal_volume 40
_journal_year 1968
_chemical_formula_sum 'K O12 P3 Th2'
_chemical_name_systematic 'K Th2 (P O4)3'
_space_group_IT_number 15
_symmetry_space_group_name_Hall '-C 2yc'
_symmetry_space_group_name_H-M 'C 1 2/c 1'
_cell_angle_alpha 90
_cell_angle_beta 101.77
_cell_angle_gamma 90
_cell_formula_units_Z 4
_cell_length_a 17.57
_cell_length_b 6.863
_cell_length_c 8.138
_cell_volume 960.671
_citation_journal_id_ASTM CCACAA
_cod_data_source_file Matkovic_CCACAA_1968_1721.cif
_cod_data_source_block K1O12P3Th2
_cod_original_cell_volume 960.6711
_cod_original_formula_sum 'K1 O12 P3 Th2'
_cod_database_code 1542058

loop_
_symmetry_equiv_pos_as_xyz
x,y,z
-x,y,-z+1/2
-x,-y,-z
x,-y,z-1/2
x+1/2,y+1/2,z
-x+1/2,y+1/2,-z+1/2
-x+1/2,-y+1/2,-z
x+1/2,-y+1/2,z-1/2

loop_
_atom_site_label
_atom_site_type_symbol
_atom_site_fract_x
_atom_site_fract_y
_atom_site_fract_z
_atom_site_occupancy
_atom_site_U_iso_or_equiv
O2 O-2 -0.0215 -0.2171 0.0852 1 0.0
O4 O-2 0.3591 -0.0963 0.3448 1 0.0
O3 O-2 0.2263 0.0459 0.3354 1 0.0
O6 O-2 0.3463 0.269 0.4144 1 0.0
P1 P+5 0.3106 0.0884 0.3148 1 0.0
K1 K+1 0 0.3994 0.25 1 0.0
P2 P+5 0 -0.0986 0.25 1 0.0
Th1 Th+4 0.1539 0.0927 0.0343 1 0.0
O5 O-2 0.2994 0.1538 0.1247 1 0.0
O1 O-2 0.0686 0.0256 0.2423 1 0.0
